data_4340139
loop_
_publ_author_name
'Perera, Tharushi A.'
'Masjedi, Mehdi'
'Sharp, Paul R.'

_publ_section_title
;
 Photoreduction of Pt(IV) Chloro Complexes: Substrate Chlorination by a
 Triplet Excited State.
;
_journal_issue 14
_journal_name_full 'Inorganic chemistry'
_journal_page_first 7608
_journal_page_last 7621
_journal_paper_doi 10.1021/ic5009413
_journal_volume 53
_journal_year 2014
_chemical_formula_sum 'C26 H39 Cl3 P2 Pt'
_chemical_formula_weight 714.95
_space_group_IT_number 2
_symmetry_cell_setting triclinic
_symmetry_Int_Tables_number 2
_symmetry_space_group_name_Hall '-P 1'
_symmetry_space_group_name_H-M 'P -1'
_atom_sites_solution_hydrogens geom
_atom_sites_solution_primary direct
_atom_sites_solution_secondary difmap
_audit_creation_method SHELXL-97
_cell_angle_alpha 61.608(2)
_cell_angle_beta 79.219(2)
_cell_angle_gamma 79.606(2)
_cell_formula_units_Z 4
_cell_length_a 11.9397(19)
_cell_length_b 16.338(3)
_cell_length_c 16.984(3)
_cell_measurement_reflns_used 9982
_cell_measurement_temperature 173(2)
_cell_measurement_theta_max 27.3
_cell_measurement_theta_min 2.4
_cell_volume 2847.0(9)
_computing_cell_refinement 'APEX2 (Bruker AXS, 2008)'
_computing_data_collection 'APEX2 (Bruker AXS, 2008)'
_computing_data_reduction 'APEX2 (Bruker AXS, 2008)'
_computing_molecular_graphics 'X-SEED, Barbour, 2001'
_computing_publication_material 'CIFTAB (Sheldrick, 1997)'
_computing_structure_refinement 'SHELXL-97 (Sheldrick, 1997)'
_computing_structure_solution 'SHELXS-97 (Sheldrick, 1997)'
_diffrn_ambient_temperature 173(2)
_diffrn_measured_fraction_theta_full 0.975
_diffrn_measured_fraction_theta_max 0.975
_diffrn_measurement_device_type 'Bruker APEXII CCD area detector'
_diffrn_measurement_method 'omega scans'
_diffrn_radiation_monochromator graphite
_diffrn_radiation_type MoK\a
_diffrn_radiation_wavelength 0.71073
_diffrn_reflns_av_R_equivalents 0.0314
_diffrn_reflns_av_sigmaI/netI 0.0425
_diffrn_reflns_limit_h_max 15
_diffrn_reflns_limit_h_min -15
_diffrn_reflns_limit_k_max 20
_diffrn_reflns_limit_k_min -21
_diffrn_reflns_limit_l_max 22
_diffrn_reflns_limit_l_min -22
_diffrn_reflns_number 32870
_diffrn_reflns_theta_full 27.59
_diffrn_reflns_theta_max 27.59
_diffrn_reflns_theta_min 1.42
_diffrn_source 'fine-focus sealed tube'
_diffrn_standards_decay_% 0.0
_exptl_absorpt_coefficient_mu 5.336
_exptl_absorpt_correction_T_max 0.50
_exptl_absorpt_correction_T_min 0.35
_exptl_absorpt_correction_type multi-scan
_exptl_absorpt_process_details
;
 Data were corrected for decay and absorption using the program SADABS 
 (Sheldrick, G. M. (2003). SADABS. Version 2.10. University of
 G\"ottingen, Germany).
;
_exptl_crystal_colour Yellow
_exptl_crystal_density_diffrn 1.668
_exptl_crystal_density_method 'not measured'
_exptl_crystal_description Prism
_exptl_crystal_F_000 1416
_exptl_crystal_size_max 0.30
_exptl_crystal_size_mid 0.25
_exptl_crystal_size_min 0.15
_refine_diff_density_max 2.057
_refine_diff_density_min -2.024
_refine_diff_density_rms 0.128
_refine_ls_extinction_method none
_refine_ls_goodness_of_fit_ref 1.023
_refine_ls_hydrogen_treatment constr
_refine_ls_matrix_type full
_refine_ls_number_parameters 642
_refine_ls_number_reflns 12864
_refine_ls_number_restraints 38
_refine_ls_restrained_S_all 1.023
_refine_ls_R_factor_all 0.0546
_refine_ls_R_factor_gt 0.0360
_refine_ls_shift/su_max 0.001
_refine_ls_shift/su_mean 0.000
_refine_ls_structure_factor_coef Fsqd
_refine_ls_weighting_details 'calc w=1/[\s^2^(Fo^2^)+(0.0303P)^2^+9.1112P] where P=(Fo^2^+2Fc^2^)/3'
_refine_ls_weighting_scheme calc
_refine_ls_wR_factor_gt 0.0771
_refine_ls_wR_factor_ref 0.0843
_reflns_number_gt 10125
_reflns_number_total 12864
_reflns_threshold_expression >2sigma(I)
_cod_data_source_file ic5009413_si_002.cif
_cod_data_source_block trans-Pt(PEt3)2(phen)Cl3_2_(R=phen)
_cod_depositor_comments 'Adding full bibliography for 4340139--4340141.cif.'
_cod_original_cell_volume 2847.1(8)
_cod_database_code 4340139

loop_
_symmetry_equiv_pos_as_xyz
'x, y, z'
'-x, -y, -z'

loop_
_atom_site_label
_atom_site_type_symbol
_atom_site_fract_x
_atom_site_fract_y
_atom_site_fract_z
_atom_site_U_iso_or_equiv
_atom_site_adp_type
_atom_site_occupancy
_atom_site_symmetry_multiplicity
_atom_site_calc_flag
_atom_site_refinement_flags
_atom_site_disorder_assembly
_atom_site_disorder_group
Pt1 Pt 0.760703(16) 0.762842(14) 0.403898(13) 0.02715(6) Uani 1 1 d . . .
Pt2 Pt 0.756492(18) 0.748786(15) 0.888574(13) 0.03325(6) Uani 1 1 d . . .
Cl1 Cl 0.96967(11) 0.76197(10) 0.37017(9) 0.0377(3) Uani 1 1 d . . .
Cl2 Cl 0.78879(11) 0.65168(9) 0.55130(9) 0.0355(3) Uani 1 1 d . . .
Cl3 Cl 0.74742(13) 0.87680(10) 0.25493(9) 0.0415(3) Uani 1 1 d . . .
Cl4 Cl 0.94185(13) 0.76266(11) 0.79656(10) 0.0490(4) Uani 1 1 d . A .
Cl5 Cl 0.86256(13) 0.70191(10) 1.00797(10) 0.0452(3) Uani 1 1 d . A .
Cl6 Cl 0.66777(13) 0.80262(10) 0.75886(9) 0.0397(3) Uani 1 1 d . A .
P1 P 0.78101(12) 0.63347(10) 0.37082(10) 0.0354(3) Uani 1 1 d . . .
P2 P 0.76116(12) 0.89162(10) 0.43397(9) 0.0301(3) Uani 1 1 d . . .
P3 P 0.75816(14) 0.90529(11) 0.86620(10) 0.0400(3) Uani 1 1 d . A .
P4 P 0.76385(13) 0.59775(10) 0.89667(10) 0.0364(3) Uani 1 1 d . A .
C1 C 0.5838(5) 0.7611(4) 0.4429(4) 0.0339(12) Uani 1 1 d . . .
C2 C 0.5479(5) 0.7545(4) 0.5276(4) 0.0404(13) Uani 1 1 d . . .
H2 H 0.6044 0.7553 0.5599 0.048 Uiso 1 1 calc R . .
C3 C 0.4333(5) 0.7468(4) 0.5704(4) 0.0425(14) Uani 1 1 d . . .
C4 C 0.4060(6) 0.7421(4) 0.6562(4) 0.0527(17) Uani 1 1 d . . .
H4 H 0.4635 0.7476 0.6847 0.063 Uiso 1 1 calc R . .
C5 C 0.2965(6) 0.7296(5) 0.6993(5) 0.061(2) Uani 1 1 d . . .
H5 H 0.2785 0.7258 0.7578 0.074 Uiso 1 1 calc R . .
C6 C 0.2124(6) 0.7226(5) 0.6575(6) 0.065(2) Uani 1 1 d . . .
H6 H 0.1373 0.7124 0.6885 0.078 Uiso 1 1 calc R . .
C7 C 0.2349(5) 0.7301(4) 0.5723(6) 0.0581(19) Uani 1 1 d . . .
H7 H 0.1750 0.7269 0.5444 0.070 Uiso 1 1 calc R . .
C8 C 0.3474(5) 0.7425(4) 0.5256(5) 0.0443(15) Uani 1 1 d . . .
C9 C 0.3793(5) 0.7512(4) 0.4348(5) 0.0448(15) Uani 1 1 d . . .
C10 C 0.2963(5) 0.7499(4) 0.3858(5) 0.0519(17) Uani 1 1 d . . .
H10 H 0.2192 0.7430 0.4131 0.062 Uiso 1 1 calc R . .
C11 C 0.3233(6) 0.7581(4) 0.3016(6) 0.061(2) Uani 1 1 d . . .
H11 H 0.2660 0.7552 0.2713 0.074 Uiso 1 1 calc R . .
C12 C 0.4356(6) 0.7710(4) 0.2590(5) 0.0527(17) Uani 1 1 d . . .
H12 H 0.4544 0.7777 0.1995 0.063 Uiso 1 1 calc R . .
C13 C 0.5195(5) 0.7738(4) 0.3044(4) 0.0465(15) Uani 1 1 d . . .
H13 H 0.5952 0.7838 0.2746 0.056 Uiso 1 1 calc R . .
C14 C 0.4951(5) 0.7624(4) 0.3930(4) 0.0399(13) Uani 1 1 d . . .
C15 C 0.6626(5) 0.5612(4) 0.4131(5) 0.0482(16) Uani 1 1 d . . .
H15A H 0.5924 0.6012 0.3883 0.058 Uiso 1 1 calc R . .
H15B H 0.6799 0.5138 0.3906 0.058 Uiso 1 1 calc R . .
C16 C 0.6386(6) 0.5109(5) 0.5158(5) 0.0623(19) Uani 1 1 d . . .
H16A H 0.7102 0.4783 0.5416 0.093 Uiso 1 1 calc R . .
H16B H 0.5836 0.4655 0.5337 0.093 Uiso 1 1 calc R . .
H16C H 0.6066 0.5568 0.5380 0.093 Uiso 1 1 calc R . .
C17 C 0.9034(5) 0.5499(4) 0.4189(4) 0.0420(14) Uani 1 1 d . . .
H17A H 0.9744 0.5812 0.3906 0.050 Uiso 1 1 calc R . .
H17B H 0.8959 0.5311 0.4841 0.050 Uiso 1 1 calc R . .
C18 C 0.9150(6) 0.4615(5) 0.4059(5) 0.0595(19) Uani 1 1 d . . .
H18A H 0.8481 0.4271 0.4383 0.089 Uiso 1 1 calc R . .
H18B H 0.9847 0.4216 0.4297 0.089 Uiso 1 1 calc R . .
H18C H 0.9196 0.4796 0.3416 0.089 Uiso 1 1 calc R . .
C19 C 0.8070(6) 0.6662(5) 0.2506(4) 0.0488(16) Uani 1 1 d . . .
H19A H 0.8018 0.6109 0.2426 0.059 Uiso 1 1 calc R . .
H19B H 0.7455 0.7149 0.2201 0.059 Uiso 1 1 calc R . .
C20 C 0.9218(6) 0.7028(5) 0.2045(4) 0.0578(18) Uani 1 1 d . . .
H20A H 0.9291 0.7565 0.2134 0.087 Uiso 1 1 calc R . .
H20B H 0.9267 0.7222 0.1398 0.087 Uiso 1 1 calc R . .
H20C H 0.9836 0.6533 0.2304 0.087 Uiso 1 1 calc R . .
C21 C 0.8570(5) 0.9764(4) 0.3504(4) 0.0431(14) Uani 1 1 d . . .
H21A H 0.9321 0.9424 0.3420 0.052 Uiso 1 1 calc R . .
H21B H 0.8248 1.0081 0.2921 0.052 Uiso 1 1 calc R . .
C22 C 0.8759(6) 1.0503(4) 0.3758(5) 0.0574(18) Uani 1 1 d . . .
H22A H 0.8017 1.0824 0.3870 0.086 Uiso 1 1 calc R . .
H22B H 0.9234 1.0957 0.3263 0.086 Uiso 1 1 calc R . .
H22C H 0.9146 1.0201 0.4304 0.086 Uiso 1 1 calc R . .
C23 C 0.6246(5) 0.9606(4) 0.4398(4) 0.0397(13) Uani 1 1 d . . .
H23A H 0.5736 0.9197 0.4917 0.048 Uiso 1 1 calc R . .
H23B H 0.6385 1.0110 0.4524 0.048 Uiso 1 1 calc R . .
C24 C 0.5611(6) 1.0054(5) 0.3563(5) 0.0563(18) Uani 1 1 d . . .
H24A H 0.6090 1.0482 0.3045 0.084 Uiso 1 1 calc R . .
H24B H 0.4891 1.0402 0.3671 0.084 Uiso 1 1 calc R . .
H24C H 0.5445 0.9564 0.3437 0.084 Uiso 1 1 calc R . .
C25 C 0.8085(5) 0.8566(4) 0.5425(4) 0.0418(14) Uani 1 1 d . . .
H25A H 0.7926 0.9112 0.5549 0.050 Uiso 1 1 calc R . .
H25B H 0.7614 0.8077 0.5896 0.050 Uiso 1 1 calc R . .
C26 C 0.9344(5) 0.8194(5) 0.5518(4) 0.0498(16) Uani 1 1 d . . .
H26A H 0.9505 0.7624 0.5441 0.075 Uiso 1 1 calc R . .
H26B H 0.9512 0.8050 0.6117 0.075 Uiso 1 1 calc R . .
H26C H 0.9826 0.8668 0.5056 0.075 Uiso 1 1 calc R . .
C27 C 0.5986(5) 0.7348(4) 0.9686(4) 0.0377(13) Uani 0.824(6) 1 d PD A 1
C28 C 0.5127(6) 0.8045(5) 0.9254(5) 0.0375(16) Uani 0.824(6) 1 d PD A 1
H28 H 0.5314 0.8508 0.8654 0.045 Uiso 0.824(6) 1 calc PR A 1
C29 C 0.3988(6) 0.8089(5) 0.9673(5) 0.0392(17) Uani 0.824(6) 1 d PD A 1
C30 C 0.3149(8) 0.8808(6) 0.9197(6) 0.052(2) Uani 0.824(6) 1 d PD A 1
H30 H 0.3358 0.9276 0.8605 0.062 Uiso 0.824(6) 1 calc PR A 1
C31 C 0.2035(8) 0.8829(7) 0.9588(6) 0.061(2) Uani 0.824(6) 1 d PD A 1
H31 H 0.1472 0.9304 0.9262 0.074 Uiso 0.824(6) 1 calc PR A 1
C32 C 0.1733(8) 0.8158(6) 1.0456(7) 0.065(3) Uani 0.824(6) 1 d PD A 1
H32 H 0.0960 0.8180 1.0721 0.078 Uiso 0.824(6) 1 calc PR A 1
C33 C 0.2518(7) 0.7466(6) 1.0940(6) 0.056(2) Uani 0.824(6) 1 d PD A 1
H33 H 0.2286 0.7018 1.1537 0.067 Uiso 0.824(6) 1 calc PR A 1
C34 C 0.3683(8) 0.7403(6) 1.0565(7) 0.040(2) Uani 0.824(6) 1 d PD A 1
C35 C 0.4566(7) 0.6683(5) 1.1033(5) 0.0367(17) Uani 0.824(6) 1 d PD A 1
C36 C 0.4341(8) 0.6012(5) 1.1935(5) 0.053(2) Uani 0.824(6) 1 d PD A 1
H36 H 0.3598 0.6046 1.2245 0.064 Uiso 0.824(6) 1 calc PR A 1
C37 C 0.5154(9) 0.5310(6) 1.2385(6) 0.052(3) Uani 0.824(6) 1 d PD A 1
H37 H 0.4968 0.4866 1.2993 0.062 Uiso 0.824(6) 1 calc PR A 1
C38 C 0.6238(7) 0.5253(5) 1.1953(5) 0.0461(19) Uani 0.824(6) 1 d PD A 1
H38 H 0.6804 0.4764 1.2255 0.055 Uiso 0.824(6) 1 calc PR A 1
C39 C 0.6495(7) 0.5923(5) 1.1063(4) 0.0422(18) Uani 0.824(6) 1 d PD A 1
H39 H 0.7249 0.5885 1.0771 0.051 Uiso 0.824(6) 1 calc PR A 1
C40 C 0.5695(9) 0.6643(6) 1.0588(5) 0.0344(18) Uani 0.824(6) 1 d PD A 1
C27' C 0.5986(5) 0.7348(4) 0.9686(4) 0.0377(13) Uani 0.176(6) 1 d PD A 2
C28' C 0.608(2) 0.658(2) 1.0589(16) 0.028(12) Uiso 0.176(6) 1 d PD A 2
H28' H 0.6841 0.6313 1.0724 0.034 Uiso 0.176(6) 1 calc PR A 2
C29' C 0.5191(19) 0.619(2) 1.1296(15) 0.046(9) Uiso 0.176(6) 1 d PD A 2
C30' C 0.542(3) 0.539(3) 1.2130(19) 0.035(12) Uiso 0.176(6) 1 d PD A 2
H30' H 0.6188 0.5113 1.2225 0.042 Uiso 0.176(6) 1 calc PR A 2
C31' C 0.453(2) 0.502(2) 1.2799(19) 0.048(9) Uiso 0.176(6) 1 d PD A 2
H31' H 0.4681 0.4471 1.3339 0.057 Uiso 0.176(6) 1 calc PR A 2
C32' C 0.342(2) 0.544(2) 1.2689(18) 0.052(9) Uiso 0.176(6) 1 d PD A 2
H32' H 0.2819 0.5188 1.3161 0.062 Uiso 0.176(6) 1 calc PR A 2
C33' C 0.317(2) 0.6220(19) 1.1913(16) 0.044(8) Uiso 0.176(6) 1 d PD A 2
H33' H 0.2403 0.6513 1.1859 0.053 Uiso 0.176(6) 1 calc PR A 2
C34' C 0.404(2) 0.660(2) 1.1181(16) 0.038(10) Uiso 0.176(6) 1 d PD A 2
C35' C 0.388(2) 0.744(2) 1.0340(19) 0.031(13) Uiso 0.176(6) 1 d PD A 2
C36' C 0.280(2) 0.796(2) 1.0222(19) 0.052(10) Uiso 0.176(6) 1 d PD A 2
H36' H 0.2193 0.7753 1.0700 0.063 Uiso 0.176(6) 1 calc PR A 2
C37' C 0.259(3) 0.875(2) 0.944(2) 0.041(11) Uiso 0.176(6) 1 d PD A 2
H37' H 0.1835 0.9063 0.9352 0.049 Uiso 0.176(6) 1 calc PR A 2
C38' C 0.349(2) 0.909(2) 0.878(2) 0.051(11) Uiso 0.176(6) 1 d PD A 2
H38' H 0.3364 0.9656 0.8244 0.062 Uiso 0.176(6) 1 calc PR A 2
C39' C 0.458(2) 0.8615(17) 0.8894(16) 0.037(7) Uiso 0.176(6) 1 d PD A 2
H39' H 0.5182 0.8859 0.8424 0.044 Uiso 0.176(6) 1 calc PR A 2
C40' C 0.4823(16) 0.7795(16) 0.9667(16) 0.028(7) Uiso 0.176(6) 1 d PD A 2
C41 C 0.6630(6) 0.9407(5) 0.9451(4) 0.0513(16) Uani 1 1 d . . .
H41A H 0.6705 1.0070 0.9260 0.062 Uiso 1 1 calc R A .
H41B H 0.5829 0.9367 0.9405 0.062 Uiso 1 1 calc R . .
C42 C 0.6842(7) 0.8836(5) 1.0435(4) 0.0634(19) Uani 1 1 d . A .
H42A H 0.6705 0.8186 1.0651 0.095 Uiso 1 1 calc R . .
H42B H 0.6322 0.9099 1.0797 0.095 Uiso 1 1 calc R . .
H42C H 0.7638 0.8857 1.0492 0.095 Uiso 1 1 calc R . .
C43 C 0.9015(6) 0.9287(4) 0.8677(5) 0.0528(16) Uani 1 1 d . . .
H43A H 0.9284 0.8832 0.9265 0.063 Uiso 1 1 calc R A .
H43B H 0.9543 0.9180 0.8203 0.063 Uiso 1 1 calc R . .
C44 C 0.9090(6) 1.0278(5) 0.8529(5) 0.0612(19) Uani 1 1 d . A .
H44A H 0.8781 1.0736 0.7967 0.092 Uiso 1 1 calc R . .
H44B H 0.9893 1.0365 0.8491 0.092 Uiso 1 1 calc R . .
H44C H 0.8644 1.0366 0.9034 0.092 Uiso 1 1 calc R . .
C45 C 0.7130(5) 0.9947(4) 0.7586(4) 0.0452(14) Uani 1 1 d . . .
H45A H 0.6405 0.9793 0.7510 0.054 Uiso 1 1 calc R A .
H45B H 0.6965 1.0553 0.7607 0.054 Uiso 1 1 calc R . .
C46 C 0.7993(6) 1.0068(4) 0.6758(4) 0.0531(17) Uani 1 1 d . A .
H46A H 0.8671 1.0316 0.6776 0.080 Uiso 1 1 calc R . .
H46B H 0.7640 1.0504 0.6210 0.080 Uiso 1 1 calc R . .
H46C H 0.8221 0.9460 0.6759 0.080 Uiso 1 1 calc R . .
C47 C 0.6286(6) 0.5489(4) 0.9277(4) 0.0506(16) Uani 1 1 d . . .
H47A H 0.6434 0.4855 0.9316 0.061 Uiso 1 1 calc R A .
H47B H 0.5969 0.5419 0.9885 0.061 Uiso 1 1 calc R . .
C48 C 0.5386(6) 0.6052(5) 0.8642(5) 0.0607(19) Uani 1 1 d . A .
H48A H 0.5141 0.6645 0.8668 0.091 Uiso 1 1 calc R . .
H48B H 0.4725 0.5697 0.8822 0.091 Uiso 1 1 calc R . .
H48C H 0.5711 0.6179 0.8025 0.091 Uiso 1 1 calc R . .
C49 C 0.8225(6) 0.5970(4) 0.7908(4) 0.0541(17) Uani 1 1 d . . .
H49A H 0.7728 0.6420 0.7444 0.065 Uiso 1 1 calc R A .
H49B H 0.8989 0.6203 0.7729 0.065 Uiso 1 1 calc R . .
C50 C 0.8354(9) 0.5039(6) 0.7894(6) 0.090(3) Uani 1 1 d . A .
H50A H 0.8918 0.4605 0.8295 0.135 Uiso 1 1 calc R . .
H50B H 0.8615 0.5127 0.7279 0.135 Uiso 1 1 calc R . .
H50C H 0.7614 0.4781 0.8099 0.135 Uiso 1 1 calc R . .
C51 C 0.8620(7) 0.5085(5) 0.9747(5) 0.0605(19) Uani 1 1 d . . .
H51A H 0.9371 0.5050 0.9394 0.073 Uiso 1 1 calc R A .
H51B H 0.8737 0.5304 1.0175 0.073 Uiso 1 1 calc R . .
C52 C 0.8265(7) 0.4098(5) 1.0293(6) 0.078(2) Uani 1 1 d . A .
H52A H 0.7576 0.4101 1.0709 0.116 Uiso 1 1 calc R . .
H52B H 0.8888 0.3680 1.0637 0.116 Uiso 1 1 calc R . .
H52C H 0.8102 0.3878 0.9885 0.116 Uiso 1 1 calc R . .

loop_
_atom_site_aniso_label
_atom_site_aniso_U_11
_atom_site_aniso_U_22
_atom_site_aniso_U_33
_atom_site_aniso_U_23
_atom_site_aniso_U_13
_atom_site_aniso_U_12
Pt1 0.02631(10) 0.03173(11) 0.02694(10) -0.01631(9) -0.00398(8) -0.00202(8)
Pt2 0.04065(13) 0.03050(12) 0.02577(11) -0.00989(9) -0.00315(9) -0.00659(9)
Cl1 0.0296(7) 0.0446(8) 0.0436(7) -0.0247(7) 0.0008(6) -0.0070(6)
Cl2 0.0341(7) 0.0371(7) 0.0311(6) -0.0126(6) -0.0065(5) 0.0001(5)
Cl3 0.0534(9) 0.0442(8) 0.0277(6) -0.0172(6) -0.0066(6) -0.0028(6)
Cl4 0.0489(9) 0.0506(9) 0.0461(8) -0.0227(7) 0.0083(7) -0.0147(7)
Cl5 0.0517(9) 0.0427(8) 0.0383(7) -0.0121(7) -0.0146(6) -0.0075(7)
Cl6 0.0540(9) 0.0348(7) 0.0261(6) -0.0102(6) -0.0066(6) -0.0039(6)
P1 0.0311(7) 0.0387(8) 0.0465(9) -0.0269(7) -0.0080(6) -0.0018(6)
P2 0.0317(7) 0.0335(7) 0.0296(7) -0.0184(6) -0.0031(5) -0.0026(6)
P3 0.0486(9) 0.0332(8) 0.0374(8) -0.0153(7) -0.0029(7) -0.0070(7)
P4 0.0442(8) 0.0307(8) 0.0338(7) -0.0131(6) -0.0065(6) -0.0054(6)
C1 0.037(3) 0.024(3) 0.044(3) -0.018(2) -0.012(2) 0.005(2)
C2 0.030(3) 0.036(3) 0.048(3) -0.013(3) -0.005(2) -0.001(2)
C3 0.035(3) 0.031(3) 0.048(3) -0.010(3) 0.001(3) 0.000(2)
C4 0.047(4) 0.040(4) 0.045(4) -0.007(3) 0.007(3) 0.007(3)
C5 0.053(4) 0.048(4) 0.056(4) -0.011(3) 0.011(3) 0.005(3)
C6 0.044(4) 0.039(4) 0.087(6) -0.022(4) 0.023(4) -0.003(3)
C7 0.032(3) 0.037(4) 0.103(6) -0.034(4) 0.003(4) -0.002(3)
C8 0.035(3) 0.024(3) 0.069(4) -0.019(3) -0.002(3) -0.001(2)
C9 0.034(3) 0.026(3) 0.076(5) -0.024(3) -0.010(3) 0.000(2)
C10 0.039(3) 0.035(3) 0.088(5) -0.032(4) -0.017(3) 0.001(3)
C11 0.062(5) 0.041(4) 0.099(6) -0.038(4) -0.043(4) 0.005(3)
C12 0.055(4) 0.051(4) 0.071(5) -0.040(4) -0.026(3) 0.006(3)
C13 0.044(4) 0.044(4) 0.060(4) -0.031(3) -0.017(3) 0.006(3)
C14 0.037(3) 0.032(3) 0.057(4) -0.024(3) -0.014(3) 0.002(2)
C15 0.033(3) 0.044(4) 0.081(5) -0.038(4) -0.016(3) -0.001(3)
C16 0.051(4) 0.050(4) 0.074(5) -0.015(4) -0.005(4) -0.018(3)
C17 0.033(3) 0.041(3) 0.060(4) -0.030(3) -0.011(3) 0.003(2)
C18 0.045(4) 0.048(4) 0.103(6) -0.050(4) -0.021(4) 0.011(3)
C19 0.058(4) 0.058(4) 0.047(4) -0.039(3) -0.009(3) 0.001(3)
C20 0.061(4) 0.081(5) 0.052(4) -0.050(4) 0.003(3) -0.009(4)
C21 0.049(4) 0.035(3) 0.048(3) -0.022(3) 0.005(3) -0.012(3)
C22 0.064(4) 0.042(4) 0.070(5) -0.029(4) 0.008(4) -0.019(3)
C23 0.038(3) 0.044(3) 0.045(3) -0.029(3) -0.004(3) 0.003(3)
C24 0.055(4) 0.060(4) 0.060(4) -0.035(4) -0.025(3) 0.022(3)
C25 0.049(4) 0.050(4) 0.036(3) -0.026(3) -0.010(3) -0.005(3)
C26 0.053(4) 0.057(4) 0.051(4) -0.027(3) -0.026(3) -0.003(3)
C27 0.045(3) 0.034(3) 0.039(3) -0.021(3) -0.003(3) -0.002(2)
C28 0.038(4) 0.046(4) 0.023(3) -0.013(3) 0.001(3) -0.006(3)
C29 0.044(4) 0.041(4) 0.034(4) -0.018(3) 0.000(3) -0.008(3)
C30 0.042(5) 0.055(5) 0.050(5) -0.021(4) 0.003(4) -0.004(4)
C31 0.043(6) 0.066(6) 0.073(6) -0.037(5) 0.008(4) 0.001(4)
C32 0.055(5) 0.055(5) 0.081(7) -0.035(5) 0.017(5) -0.007(4)
C33 0.064(6) 0.047(5) 0.054(5) -0.028(4) 0.023(4) -0.019(4)
C34 0.047(5) 0.041(5) 0.037(4) -0.026(4) 0.013(4) -0.015(4)
C35 0.049(5) 0.035(4) 0.034(4) -0.023(3) 0.007(4) -0.016(4)
C36 0.079(6) 0.039(4) 0.046(5) -0.027(4) 0.016(4) -0.018(4)
C37 0.089(7) 0.035(5) 0.027(4) -0.011(4) 0.012(5) -0.022(5)
C38 0.069(6) 0.035(4) 0.036(4) -0.012(3) -0.013(4) -0.017(4)
C39 0.060(5) 0.041(4) 0.029(3) -0.014(3) -0.001(3) -0.023(4)
C40 0.042(5) 0.036(4) 0.031(4) -0.017(3) 0.001(3) -0.014(4)
C27' 0.045(3) 0.034(3) 0.039(3) -0.021(3) -0.003(3) -0.002(2)
C41 0.061(4) 0.048(4) 0.047(4) -0.026(3) 0.004(3) -0.007(3)
C42 0.079(5) 0.067(5) 0.048(4) -0.031(4) -0.004(4) -0.004(4)
C43 0.056(4) 0.049(4) 0.054(4) -0.019(3) -0.006(3) -0.017(3)
C44 0.066(5) 0.047(4) 0.077(5) -0.031(4) -0.007(4) -0.015(3)
C45 0.055(4) 0.031(3) 0.042(3) -0.010(3) -0.006(3) -0.005(3)
C46 0.072(5) 0.037(3) 0.036(3) -0.007(3) -0.002(3) -0.005(3)
C47 0.062(4) 0.047(4) 0.048(4) -0.021(3) -0.013(3) -0.012(3)
C48 0.075(5) 0.054(4) 0.053(4) -0.012(3) -0.026(4) -0.024(4)
C49 0.080(5) 0.045(4) 0.044(4) -0.025(3) -0.005(3) -0.008(3)
C50 0.128(8) 0.077(6) 0.062(5) -0.040(5) -0.005(5) 0.016(5)
C51 0.080(5) 0.049(4) 0.051(4) -0.019(3) -0.029(4) 0.009(4)
C52 0.067(5) 0.043(4) 0.083(6) -0.004(4) -0.005(4) 0.012(4)

loop_
_atom_type_symbol
_atom_type_description
_atom_type_scat_dispersion_real
_atom_type_scat_dispersion_imag
_atom_type_scat_source
C C 0.0033 0.0016 'International Tables Vol C Tables 4.2.6.8 and 6.1.1.4'
H H 0.0000 0.0000 'International Tables Vol C Tables 4.2.6.8 and 6.1.1.4'
P P 0.1023 0.0942 'International Tables Vol C Tables 4.2.6.8 and 6.1.1.4'
Cl Cl 0.1484 0.1585 'International Tables Vol C Tables 4.2.6.8 and 6.1.1.4'
Pt Pt -1.7033 8.3905 'International Tables Vol C Tables 4.2.6.8 and 6.1.1.4'

loop_
_geom_angle_atom_site_label_1
_geom_angle_atom_site_label_2
_geom_angle_atom_site_label_3
_geom_angle
C1 Pt1 Cl2 88.36(15)
C1 Pt1 Cl3 95.91(15)
Cl2 Pt1 Cl3 175.48(5)
C1 Pt1 P2 90.93(14)
Cl2 Pt1 P2 93.26(5)
Cl3 Pt1 P2 85.19(5)
C1 Pt1 P1 94.87(14)
Cl2 Pt1 P1 86.37(5)
Cl3 Pt1 P1 94.75(5)
P2 Pt1 P1 174.18(5)
C1 Pt1 Cl1 175.56(15)
Cl2 Pt1 Cl1 87.80(5)
Cl3 Pt1 Cl1 87.88(5)
P2 Pt1 Cl1 87.07(5)
P1 Pt1 Cl1 87.11(5)
C27 Pt2 Cl5 94.22(15)
C27 Pt2 Cl6 91.61(15)
Cl5 Pt2 Cl6 173.85(5)
C27 Pt2 P4 92.46(15)
Cl5 Pt2 P4 96.79(5)
Cl6 Pt2 P4 84.87(5)
C27 Pt2 P3 92.02(15)
Cl5 Pt2 P3 85.92(5)
Cl6 Pt2 P3 91.95(5)
P4 Pt2 P3 174.58(5)
C27 Pt2 Cl4 179.14(16)
Cl5 Pt2 Cl4 85.33(6)
Cl6 Pt2 Cl4 88.87(5)
P4 Pt2 Cl4 86.87(5)
P3 Pt2 Cl4 88.68(5)
C15 P1 C17 103.5(3)
C15 P1 C19 104.4(3)
C17 P1 C19 104.9(3)
C15 P1 Pt1 117.4(2)
C17 P1 Pt1 111.36(19)
C19 P1 Pt1 114.0(2)
C25 P2 C23 102.0(3)
C25 P2 C21 105.6(3)
C23 P2 C21 105.0(3)
C25 P2 Pt1 113.2(2)
C23 P2 Pt1 117.50(19)
C21 P2 Pt1 112.28(18)
C45 P3 C43 105.7(3)
C45 P3 C41 101.5(3)
C43 P3 C41 105.9(3)
C45 P3 Pt2 113.2(2)
C43 P3 Pt2 111.8(2)
C41 P3 Pt2 117.5(2)
C49 P4 C47 105.5(3)
C49 P4 C51 102.4(3)
C47 P4 C51 106.2(3)
C49 P4 Pt2 112.1(2)
C47 P4 Pt2 116.1(2)
C51 P4 Pt2 113.3(2)
C2 C1 C14 116.7(5)
C2 C1 Pt1 115.2(4)
C14 C1 Pt1 128.1(4)
C1 C2 C3 125.2(6)
C1 C2 H2 117.4
C3 C2 H2 117.4
C4 C3 C8 120.4(6)
C4 C3 C2 120.5(6)
C8 C3 C2 119.1(6)
C5 C4 C3 120.3(7)
C5 C4 H4 119.8
C3 C4 H4 119.8
C4 C5 C6 119.9(7)
C4 C5 H5 120.0
C6 C5 H5 120.0
C7 C6 C5 121.5(7)
C7 C6 H6 119.3
C5 C6 H6 119.3
C6 C7 C8 120.3(7)
C6 C7 H7 119.8
C8 C7 H7 119.8
C3 C8 C7 117.5(6)
C3 C8 C9 118.4(5)
C7 C8 C9 124.2(6)
C10 C9 C14 118.6(6)
C10 C9 C8 120.8(6)
C14 C9 C8 120.6(5)
C11 C10 C9 122.1(6)
C11 C10 H10 118.9
C9 C10 H10 118.9
C10 C11 C12 120.1(6)
C10 C11 H11 120.0
C12 C11 H11 120.0
C13 C12 C11 119.6(7)
C13 C12 H12 120.2
C11 C12 H12 120.2
C12 C13 C14 121.7(6)
C12 C13 H13 119.1
C14 C13 H13 119.1
C13 C14 C9 117.9(5)
C13 C14 C1 122.2(5)
C9 C14 C1 119.9(6)
C16 C15 P1 114.1(4)
C16 C15 H15A 108.7
P1 C15 H15A 108.7
C16 C15 H15B 108.7
P1 C15 H15B 108.7
H15A C15 H15B 107.6
C15 C16 H16A 109.5
C15 C16 H16B 109.5
H16A C16 H16B 109.5
C15 C16 H16C 109.5
H16A C16 H16C 109.5
H16B C16 H16C 109.5
C18 C17 P1 113.5(4)
C18 C17 H17A 108.9
P1 C17 H17A 108.9
C18 C17 H17B 108.9
P1 C17 H17B 108.9
H17A C17 H17B 107.7
C17 C18 H18A 109.5
C17 C18 H18B 109.5
H18A C18 H18B 109.5
C17 C18 H18C 109.5
H18A C18 H18C 109.5
H18B C18 H18C 109.5
C20 C19 P1 114.8(4)
C20 C19 H19A 108.6
P1 C19 H19A 108.6
C20 C19 H19B 108.6
P1 C19 H19B 108.6
H19A C19 H19B 107.5
C19 C20 H20A 109.5
C19 C20 H20B 109.5
H20A C20 H20B 109.5
C19 C20 H20C 109.5
H20A C20 H20C 109.5
H20B C20 H20C 109.5
C22 C21 P2 113.9(4)
C22 C21 H21A 108.8
P2 C21 H21A 108.8
C22 C21 H21B 108.8
P2 C21 H21B 108.8
H21A C21 H21B 107.7
C21 C22 H22A 109.5
C21 C22 H22B 109.5
H22A C22 H22B 109.5
C21 C22 H22C 109.5
H22A C22 H22C 109.5
H22B C22 H22C 109.5
C24 C23 P2 116.5(4)
C24 C23 H23A 108.2
P2 C23 H23A 108.2
C24 C23 H23B 108.2
P2 C23 H23B 108.2
H23A C23 H23B 107.3
C23 C24 H24A 109.5
C23 C24 H24B 109.5
H24A C24 H24B 109.5
C23 C24 H24C 109.5
H24A C24 H24C 109.5
H24B C24 H24C 109.5
C26 C25 P2 116.3(4)
C26 C25 H25A 108.2
P2 C25 H25A 108.2
C26 C25 H25B 108.2
P2 C25 H25B 108.2
H25A C25 H25B 107.4
C25 C26 H26A 109.5
C25 C26 H26B 109.5
H26A C26 H26B 109.5
C25 C26 H26C 109.5
H26A C26 H26C 109.5
H26B C26 H26C 109.5
C28 C27 C40 118.4(7)
C28 C27 Pt2 113.1(4)
C40 C27 Pt2 128.5(5)
C27 C28 C29 122.8(6)
C27 C28 H28 118.6
C29 C28 H28 118.6
C34 C29 C28 119.9(7)
C34 C29 C30 119.9(7)
C28 C29 C30 120.2(7)
C31 C30 C29 120.3(9)
C31 C30 H30 119.9
C29 C30 H30 119.9
C30 C31 C32 119.9(9)
C30 C31 H31 120.0
C32 C31 H31 120.0
C33 C32 C31 121.5(8)
C33 C32 H32 119.3
C31 C32 H32 119.3
C32 C33 C34 121.0(8)
C32 C33 H33 119.5
C34 C33 H33 119.5
C29 C34 C33 117.4(7)
C29 C34 C35 118.3(8)
C33 C34 C35 124.3(8)
C36 C35 C40 118.1(7)
C36 C35 C34 121.4(8)
C40 C35 C34 120.5(7)
C37 C36 C35 122.5(8)
C37 C36 H36 118.8
C35 C36 H36 118.8
C38 C37 C36 119.8(8)
C38 C37 H37 120.1
C36 C37 H37 120.1
C37 C38 C39 119.0(8)
C37 C38 H38 120.5
C39 C38 H38 120.5
C40 C39 C38 122.8(7)
C40 C39 H39 118.6
C38 C39 H39 118.6
C39 C40 C35 117.8(6)
C39 C40 C27 122.0(8)
C35 C40 C27 120.1(8)
C29' C28' H28' 115.8
C34' C29' C28' 119.8(18)
C34' C29' C30' 118.7(18)
C28' C29' C30' 121.5(19)
C31' C30' C29' 120(2)
C31' C30' H30' 120.1
C29' C30' H30' 120.1
C30' C31' C32' 121(2)
C30' C31' H31' 119.6
C32' C31' H31' 119.6
C33' C32' C31' 121(2)
C33' C32' H32' 119.5
C31' C32' H32' 119.5
C32' C33' C34' 121(2)
C32' C33' H33' 119.7
C34' C33' H33' 119.7
C29' C34' C33' 118.9(17)
C29' C34' C35' 115.4(17)
C33' C34' C35' 125.3(18)
C36' C35' C40' 119.1(18)
C36' C35' C34' 119.2(18)
C40' C35' C34' 121.3(17)
C37' C36' C35' 122(2)
C37' C36' H36' 119.0
C35' C36' H36' 119.0
C38' C37' C36' 119(2)
C38' C37' H37' 120.6
C36' C37' H37' 120.6
C37' C38' C39' 120(2)
C37' C38' H38' 119.9
C39' C38' H38' 119.9
C40' C39' C38' 123(2)
C40' C39' H39' 118.6
C38' C39' H39' 118.6
C39' C40' C35' 116.6(16)
C42 C41 P3 115.6(5)
C42 C41 H41A 108.4
P3 C41 H41A 108.4
C42 C41 H41B 108.4
P3 C41 H41B 108.4
H41A C41 H41B 107.4
C41 C42 H42A 109.5
C41 C42 H42B 109.5
H42A C42 H42B 109.5
C41 C42 H42C 109.5
H42A C42 H42C 109.5
H42B C42 H42C 109.5
C44 C43 P3 114.6(5)
C44 C43 H43A 108.6
P3 C43 H43A 108.6
C44 C43 H43B 108.6
P3 C43 H43B 108.6
H43A C43 H43B 107.6
C43 C44 H44A 109.5
C43 C44 H44B 109.5
H44A C44 H44B 109.5
C43 C44 H44C 109.5
H44A C44 H44C 109.5
H44B C44 H44C 109.5
C46 C45 P3 115.4(4)
C46 C45 H45A 108.4
P3 C45 H45A 108.4
C46 C45 H45B 108.4
P3 C45 H45B 108.4
H45A C45 H45B 107.5
C45 C46 H46A 109.5
C45 C46 H46B 109.5
H46A C46 H46B 109.5
C45 C46 H46C 109.5
H46A C46 H46C 109.5
H46B C46 H46C 109.5
C48 C47 P4 115.5(5)
C48 C47 H47A 108.4
P4 C47 H47A 108.4
C48 C47 H47B 108.4
P4 C47 H47B 108.4
H47A C47 H47B 107.5
C47 C48 H48A 109.5
C47 C48 H48B 109.5
H48A C48 H48B 109.5
C47 C48 H48C 109.5
H48A C48 H48C 109.5
H48B C48 H48C 109.5
C50 C49 P4 116.5(5)
C50 C49 H49A 108.2
P4 C49 H49A 108.2
C50 C49 H49B 108.2
P4 C49 H49B 108.2
H49A C49 H49B 107.3
C49 C50 H50A 109.5
C49 C50 H50B 109.5
H50A C50 H50B 109.5
C49 C50 H50C 109.5
H50A C50 H50C 109.5
H50B C50 H50C 109.5
C52 C51 P4 117.5(5)
C52 C51 H51A 107.9
P4 C51 H51A 107.9
C52 C51 H51B 107.9
P4 C51 H51B 107.9
H51A C51 H51B 107.2
C51 C52 H52A 109.5
C51 C52 H52B 109.5
H52A C52 H52B 109.5
C51 C52 H52C 109.5
H52A C52 H52C 109.5
H52B C52 H52C 109.5

loop_
_geom_bond_atom_site_label_1
_geom_bond_atom_site_label_2
_geom_bond_distance
Pt1 C1 2.093(5)
Pt1 Cl2 2.3342(13)
Pt1 Cl3 2.3360(14)
Pt1 P2 2.3906(14)
Pt1 P1 2.3949(14)
Pt1 Cl1 2.4523(14)
Pt2 C27 2.087(6)
Pt2 Cl5 2.3316(14)
Pt2 Cl6 2.3332(14)
Pt2 P4 2.3916(15)
Pt2 P3 2.4029(16)
Pt2 Cl4 2.4376(15)
P1 C15 1.824(6)
P1 C17 1.825(6)
P1 C19 1.827(6)
P2 C25 1.821(5)
P2 C23 1.822(5)
P2 C21 1.826(6)
P3 C45 1.819(6)
P3 C43 1.827(6)
P3 C41 1.830(6)
P4 C49 1.808(6)
P4 C47 1.808(6)
P4 C51 1.839(6)
C1 C2 1.380(8)
C1 C14 1.467(7)
C2 C3 1.421(8)
C2 H2 0.9500
C3 C4 1.400(9)
C3 C8 1.416(9)
C4 C5 1.372(9)
C4 H4 0.9500
C5 C6 1.382(11)
C5 H5 0.9500
C6 C7 1.371(11)
C6 H6 0.9500
C7 C8 1.422(8)
C7 H7 0.9500
C8 C9 1.461(9)
C9 C10 1.417(9)
C9 C14 1.432(8)
C10 C11 1.352(10)
C10 H10 0.9500
C11 C12 1.400(10)
C11 H11 0.9500
C12 C13 1.393(8)
C12 H12 0.9500
C13 C14 1.404(8)
C13 H13 0.9500
C15 C16 1.528(9)
C15 H15A 0.9900
C15 H15B 0.9900
C16 H16A 0.9800
C16 H16B 0.9800
C16 H16C 0.9800
C17 C18 1.540(8)
C17 H17A 0.9900
C17 H17B 0.9900
C18 H18A 0.9800
C18 H18B 0.9800
C18 H18C 0.9800
C19 C20 1.515(9)
C19 H19A 0.9900
C19 H19B 0.9900
C20 H20A 0.9800
C20 H20B 0.9800
C20 H20C 0.9800
C21 C22 1.524(8)
C21 H21A 0.9900
C21 H21B 0.9900
C22 H22A 0.9800
C22 H22B 0.9800
C22 H22C 0.9800
C23 C24 1.529(8)
C23 H23A 0.9900
C23 H23B 0.9900
C24 H24A 0.9800
C24 H24B 0.9800
C24 H24C 0.9800
C25 C26 1.524(8)
C25 H25A 0.9900
C25 H25B 0.9900
C26 H26A 0.9800
C26 H26B 0.9800
C26 H26C 0.9800
C27 C28 1.397(9)
C27 C40 1.436(9)
C28 C29 1.419(9)
C28 H28 0.9500
C29 C34 1.418(11)
C29 C30 1.418(10)
C30 C31 1.373(12)
C30 H30 0.9500
C31 C32 1.383(12)
C31 H31 0.9500
C32 C33 1.362(12)
C32 H32 0.9500
C33 C34 1.424(12)
C33 H33 0.9500
C34 C35 1.451(10)
C35 C36 1.406(10)
C35 C40 1.424(12)
C36 C37 1.372(12)
C36 H36 0.9500
C37 C38 1.375(12)
C37 H37 0.9500
C38 C39 1.397(9)
C38 H38 0.9500
C39 C40 1.388(11)
C39 H39 0.9500
C28' C29' 1.423(19)
C28' H28' 0.9500
C29' C34' 1.419(19)
C29' C30' 1.43(2)
C30' C31' 1.39(2)
C30' H30' 0.9500
C31' C32' 1.38(2)
C31' H31' 0.9500
C32' C33' 1.36(2)
C32' H32' 0.9500
C33' C34' 1.42(2)
C33' H33' 0.9500
C34' C35' 1.451(17)
C35' C36' 1.40(2)
C35' C40' 1.43(2)
C36' C37' 1.37(2)
C36' H36' 0.9500
C37' C38' 1.37(2)
C37' H37' 0.9500
C38' C39' 1.39(2)
C38' H38' 0.9500
C39' C40' 1.391(19)
C39' H39' 0.9500
C41 C42 1.523(9)
C41 H41A 0.9900
C41 H41B 0.9900
C42 H42A 0.9800
C42 H42B 0.9800
C42 H42C 0.9800
C43 C44 1.533(9)
C43 H43A 0.9900
C43 H43B 0.9900
C44 H44A 0.9800
C44 H44B 0.9800
C44 H44C 0.9800
C45 C46 1.533(8)
C45 H45A 0.9900
C45 H45B 0.9900
C46 H46A 0.9800
C46 H46B 0.9800
C46 H46C 0.9800
C47 C48 1.515(8)
C47 H47A 0.9900
C47 H47B 0.9900
C48 H48A 0.9800
C48 H48B 0.9800
C48 H48C 0.9800
C49 C50 1.513(10)
C49 H49A 0.9900
C49 H49B 0.9900
C50 H50A 0.9800
C50 H50B 0.9800
C50 H50C 0.9800
C51 C52 1.521(10)
C51 H51A 0.9900
C51 H51B 0.9900
C52 H52A 0.9800
C52 H52B 0.9800
C52 H52C 0.9800

loop_
_geom_torsion_atom_site_label_1
_geom_torsion_atom_site_label_2
_geom_torsion_atom_site_label_3
_geom_torsion_atom_site_label_4
_geom_torsion
C1 Pt1 P1 C15 -14.9(3)
Cl2 Pt1 P1 C15 73.1(2)
Cl3 Pt1 P1 C15 -111.3(2)
P2 Pt1 P1 C15 159.6(5)
Cl1 Pt1 P1 C15 161.1(2)
C1 Pt1 P1 C17 -133.9(3)
Cl2 Pt1 P1 C17 -45.9(2)
Cl3 Pt1 P1 C17 129.7(2)
P2 Pt1 P1 C17 40.7(6)
Cl1 Pt1 P1 C17 42.1(2)
C1 Pt1 P1 C19 107.7(3)
Cl2 Pt1 P1 C19 -164.3(2)
Cl3 Pt1 P1 C19 11.3(2)
P2 Pt1 P1 C19 -77.8(5)
Cl1 Pt1 P1 C19 -76.3(2)
C1 Pt1 P2 C25 99.5(3)
Cl2 Pt1 P2 C25 11.1(2)
Cl3 Pt1 P2 C25 -164.6(2)
P1 Pt1 P2 C25 -75.1(5)
Cl1 Pt1 P2 C25 -76.5(2)
C1 Pt1 P2 C23 -19.1(3)
Cl2 Pt1 P2 C23 -107.5(2)
Cl3 Pt1 P2 C23 76.8(2)
P1 Pt1 P2 C23 166.3(5)
Cl1 Pt1 P2 C23 164.9(2)
C1 Pt1 P2 C21 -141.0(3)
Cl2 Pt1 P2 C21 130.6(2)
Cl3 Pt1 P2 C21 -45.2(2)
P1 Pt1 P2 C21 44.4(6)
Cl1 Pt1 P2 C21 43.0(2)
C27 Pt2 P3 C45 -99.4(3)
Cl5 Pt2 P3 C45 166.5(2)
Cl6 Pt2 P3 C45 -7.7(2)
P4 Pt2 P3 C45 46.3(6)
Cl4 Pt2 P3 C45 81.1(2)
C27 Pt2 P3 C43 141.3(3)
Cl5 Pt2 P3 C43 47.2(2)
Cl6 Pt2 P3 C43 -127.0(2)
P4 Pt2 P3 C43 -73.0(6)
Cl4 Pt2 P3 C43 -38.2(2)
C27 Pt2 P3 C41 18.5(3)
Cl5 Pt2 P3 C41 -75.6(3)
Cl6 Pt2 P3 C41 110.2(3)
P4 Pt2 P3 C41 164.2(6)
Cl4 Pt2 P3 C41 -161.0(3)
C27 Pt2 P4 C49 141.3(3)
Cl5 Pt2 P4 C49 -124.2(3)
Cl6 Pt2 P4 C49 49.9(3)
P3 Pt2 P4 C49 -4.4(7)
Cl4 Pt2 P4 C49 -39.3(3)
C27 Pt2 P4 C47 19.9(3)
Cl5 Pt2 P4 C47 114.4(2)
Cl6 Pt2 P4 C47 -71.5(2)
P3 Pt2 P4 C47 -125.8(6)
Cl4 Pt2 P4 C47 -160.6(2)
C27 Pt2 P4 C51 -103.4(3)
Cl5 Pt2 P4 C51 -8.9(3)
Cl6 Pt2 P4 C51 165.2(3)
P3 Pt2 P4 C51 110.9(6)
Cl4 Pt2 P4 C51 76.0(3)
Cl2 Pt1 C1 C2 38.9(4)
Cl3 Pt1 C1 C2 -139.5(4)
P2 Pt1 C1 C2 -54.3(4)
P1 Pt1 C1 C2 125.2(4)
Cl1 Pt1 C1 C2 9(2)
Cl2 Pt1 C1 C14 -138.6(5)
Cl3 Pt1 C1 C14 42.9(5)
P2 Pt1 C1 C14 128.2(5)
P1 Pt1 C1 C14 -52.4(5)
Cl1 Pt1 C1 C14 -168.6(15)
C14 C1 C2 C3 1.6(8)
Pt1 C1 C2 C3 -176.2(4)
C1 C2 C3 C4 -179.0(6)
C1 C2 C3 C8 2.0(9)
C8 C3 C4 C5 2.5(9)
C2 C3 C4 C5 -176.5(6)
C3 C4 C5 C6 -0.7(10)
C4 C5 C6 C7 -1.6(10)
C5 C6 C7 C8 1.9(10)
C4 C3 C8 C7 -2.1(8)
C2 C3 C8 C7 176.9(5)
C4 C3 C8 C9 177.8(5)
C2 C3 C8 C9 -3.2(8)
C6 C7 C8 C3 -0.1(9)
C6 C7 C8 C9 -179.9(6)
C3 C8 C9 C10 -178.3(5)
C7 C8 C9 C10 1.5(9)
C3 C8 C9 C14 1.0(8)
C7 C8 C9 C14 -179.1(5)
C14 C9 C10 C11 0.5(9)
C8 C9 C10 C11 179.8(6)
C9 C10 C11 C12 -1.8(10)
C10 C11 C12 C13 1.0(10)
C11 C12 C13 C14 1.2(9)
C12 C13 C14 C9 -2.5(9)
C12 C13 C14 C1 177.2(5)
C10 C9 C14 C13 1.6(8)
C8 C9 C14 C13 -177.7(5)
C10 C9 C14 C1 -178.1(5)
C8 C9 C14 C1 2.6(8)
C2 C1 C14 C13 176.5(5)
Pt1 C1 C14 C13 -6.0(8)
C2 C1 C14 C9 -3.8(8)
Pt1 C1 C14 C9 173.7(4)
C17 P1 C15 C16 60.3(5)
C19 P1 C15 C16 169.8(5)
Pt1 P1 C15 C16 -62.8(5)
C15 P1 C17 C18 48.5(6)
C19 P1 C17 C18 -60.7(5)
Pt1 P1 C17 C18 175.5(4)
C15 P1 C19 C20 -163.2(5)
C17 P1 C19 C20 -54.7(5)
Pt1 P1 C19 C20 67.3(5)
C25 P2 C21 C22 -46.1(6)
C23 P2 C21 C22 61.3(5)
Pt1 P2 C21 C22 -169.9(4)
C25 P2 C23 C24 177.8(5)
C21 P2 C23 C24 67.8(5)
Pt1 P2 C23 C24 -57.8(5)
C23 P2 C25 C26 -164.3(5)
C21 P2 C25 C26 -54.8(5)
Pt1 P2 C25 C26 68.4(5)
Cl5 Pt2 C27 C28 142.2(4)
Cl6 Pt2 C27 C28 -35.9(4)
P4 Pt2 C27 C28 -120.8(4)
P3 Pt2 C27 C28 56.1(4)
Cl4 Pt2 C27 C28 -160(10)
Cl5 Pt2 C27 C40 -38.2(6)
Cl6 Pt2 C27 C40 143.7(6)
P4 Pt2 C27 C40 58.8(6)
P3 Pt2 C27 C40 -124.3(6)
Cl4 Pt2 C27 C40 20(11)
C40 C27 C28 C29 0.7(10)
Pt2 C27 C28 C29 -179.7(5)
C27 C28 C29 C34 -0.4(11)
C27 C28 C29 C30 -179.3(7)
C34 C29 C30 C31 -1.6(12)
C28 C29 C30 C31 177.3(8)
C29 C30 C31 C32 1.3(13)
C30 C31 C32 C33 -0.2(14)
C31 C32 C33 C34 -0.5(14)
C28 C29 C34 C33 -178.0(7)
C30 C29 C34 C33 0.9(12)
C28 C29 C34 C35 1.5(12)
C30 C29 C34 C35 -179.5(8)
C32 C33 C34 C29 0.2(13)
C32 C33 C34 C35 -179.4(8)
C29 C34 C35 C36 176.4(7)
C33 C34 C35 C36 -4.1(13)
C29 C34 C35 C40 -3.0(12)
C33 C34 C35 C40 176.5(8)
C40 C35 C36 C37 -2.3(11)
C34 C35 C36 C37 178.3(8)
C35 C36 C37 C38 0.6(13)
C36 C37 C38 C39 0.9(12)
C37 C38 C39 C40 -0.9(11)
C38 C39 C40 C35 -0.8(11)
C38 C39 C40 C27 177.5(7)
C36 C35 C40 C39 2.3(11)
C34 C35 C40 C39 -178.3(7)
C36 C35 C40 C27 -176.1(7)
C34 C35 C40 C27 3.4(11)
C28 C27 C40 C39 179.6(7)
Pt2 C27 C40 C39 0.0(11)
C28 C27 C40 C35 -2.1(10)
Pt2 C27 C40 C35 178.3(5)
C34' C29' C30' C31' 1(6)
C28' C29' C30' C31' -179(4)
C29' C30' C31' C32' -3(7)
C30' C31' C32' C33' 2(6)
C31' C32' C33' C34' 2(6)
C28' C29' C34' C33' -177(4)
C30' C29' C34' C33' 3(6)
C28' C29' C34' C35' -3(6)
C30' C29' C34' C35' 177(4)
C32' C33' C34' C29' -4(5)
C32' C33' C34' C35' -178(4)
C29' C34' C35' C36' -171(4)
C33' C34' C35' C36' 2(7)
C29' C34' C35' C40' 3(6)
C33' C34' C35' C40' 176(4)
C40' C35' C36' C37' 7(7)
C34' C35' C36' C37' -179(4)
C35' C36' C37' C38' -6(7)
C36' C37' C38' C39' 3(7)
C37' C38' C39' C40' -1(6)
C38' C39' C40' C35' 2(5)
C36' C35' C40' C39' -5(6)
C34' C35' C40' C39' -179(4)
C45 P3 C41 C42 -175.5(5)
C43 P3 C41 C42 -65.3(6)
Pt2 P3 C41 C42 60.5(6)
C45 P3 C43 C44 55.8(6)
C41 P3 C43 C44 -51.4(6)
Pt2 P3 C43 C44 179.4(4)
C43 P3 C45 C46 50.1(5)
C41 P3 C45 C46 160.4(5)
Pt2 P3 C45 C46 -72.7(5)
C49 P4 C47 C48 -63.9(6)
C51 P4 C47 C48 -172.1(5)
Pt2 P4 C47 C48 60.9(6)
C47 P4 C49 C50 -55.0(7)
C51 P4 C49 C50 55.9(7)
Pt2 P4 C49 C50 177.7(6)
C49 P4 C51 C52 -95.7(6)
C47 P4 C51 C52 14.7(7)
Pt2 P4 C51 C52 143.3(5)
